data_7213036
loop_
_publ_author_name
'Booth, Brian L.'
'Costa, Flora A. T.'
'Mahmood, Zahid'
'Pritchard, Robin G.'
'Proen\,ca, M. Fernanda'

_publ_section_title
;
 Synthesis of (Z&#x200A;)-N-(2-amino-1,2-dicyanovinyl)formamide
 O-alkyloximes and a study of their cyclization in the presence of base
;
_journal_issue 13
_journal_name_full 'Journal of the Chemical Society, Perkin Transactions 1'
_journal_page_first 1853
_journal_paper_doi 10.1039/a901332f
_journal_year 1999
_chemical_formula_sum 'C12 H11 N5 O'
_chemical_formula_weight 241.26
_chemical_name_systematic
; 
 ? 
;
_space_group_IT_number 4
_symmetry_cell_setting monoclinic
_symmetry_space_group_name_Hall 'P 2yb'
_symmetry_space_group_name_H-M 'P 1 21 1'
_atom_sites_solution_hydrogens geom
_atom_sites_solution_primary direct
_atom_sites_solution_secondary difmap
_audit_creation_method SHELXL-97
_cell_angle_alpha 90.00
_cell_angle_beta 93.35(2)
_cell_angle_gamma 90.00
_cell_formula_units_Z 2
_cell_length_a 8.3838(10)
_cell_length_b 6.6380(10)
_cell_length_c 10.580(2)
_cell_measurement_temperature 293(2)
_cell_volume 587.79(16)
_computing_structure_refinement 'SHELXL-97 (Sheldrick, 1997)'
_computing_structure_solution 'SHELXS-97 (Sheldrick, 1990)'
_diffrn_ambient_temperature 293(2)
_diffrn_measured_fraction_theta_full 0.999
_diffrn_measured_fraction_theta_max 0.999
_diffrn_radiation_monochromator graphite
_diffrn_radiation_source 'fine-focus sealed tube'
_diffrn_radiation_type MoK\a
_diffrn_radiation_wavelength 0.71069
_diffrn_reflns_av_R_equivalents 0.0190
_diffrn_reflns_av_sigmaI/netI 0.0212
_diffrn_reflns_limit_h_max 9
_diffrn_reflns_limit_h_min -7
_diffrn_reflns_limit_k_max 7
_diffrn_reflns_limit_k_min 0
_diffrn_reflns_limit_l_max 12
_diffrn_reflns_limit_l_min -12
_diffrn_reflns_number 2162
_diffrn_reflns_theta_full 24.97
_diffrn_reflns_theta_max 24.97
_diffrn_reflns_theta_min 1.93
_exptl_absorpt_coefficient_mu 0.094
_exptl_absorpt_correction_T_max 0.9815
_exptl_absorpt_correction_T_min 0.9679
_exptl_crystal_colour orange
_exptl_crystal_density_diffrn 1.363
_exptl_crystal_density_method 'not measured'
_exptl_crystal_description block
_exptl_crystal_F_000 252
_exptl_crystal_size_max 0.35
_exptl_crystal_size_mid 0.25
_exptl_crystal_size_min 0.20
_refine_diff_density_max 0.147
_refine_diff_density_min -0.161
_refine_diff_density_rms 0.034
_refine_ls_abs_structure_details 'Flack H D (1983), Acta Cryst. A39, 876-881'
_refine_ls_abs_structure_Flack -1(2)
_refine_ls_extinction_method none
_refine_ls_goodness_of_fit_ref 0.964
_refine_ls_hydrogen_treatment mixed
_refine_ls_matrix_type full
_refine_ls_number_parameters 179
_refine_ls_number_reflns 1132
_refine_ls_number_restraints 1
_refine_ls_restrained_S_all 0.963
_refine_ls_R_factor_all 0.0434
_refine_ls_R_factor_gt 0.0343
_refine_ls_shift/su_max 0.000
_refine_ls_shift/su_mean 0.000
_refine_ls_structure_factor_coef Fsqd
_refine_ls_weighting_details 'calc w=1/[\s^2^(Fo^2^)+(0.1000P)^2^+0.0000P] where P=(Fo^2^+2Fc^2^)/3'
_refine_ls_weighting_scheme calc
_refine_ls_wR_factor_gt 0.1057
_refine_ls_wR_factor_ref 0.1151
_reflns_number_gt 963
_reflns_number_total 1132
_reflns_threshold_expression >2sigma(I)
_cod_data_source_file 901332fsup1.cif
_cod_data_source_block bo97
_cod_depositor_comments
;
The following automatic conversions were performed:
'_atom_site_symetry_multiplicity' tag replaced with
'_atom_site_symmetry_multiplicity'.

Automatic conversion script
Id: cif_correct_tags 1440 2010-10-19 06:21:57Z saulius 
;
_cod_original_sg_symbol_H-M 'P 2(1)'
_cod_database_code 7213036

loop_
_symmetry_equiv_pos_as_xyz
'x, y, z'
'-x, y+1/2, -z'

loop_
_atom_site_label
_atom_site_type_symbol
_atom_site_fract_x
_atom_site_fract_y
_atom_site_fract_z
_atom_site_U_iso_or_equiv
_atom_site_adp_type
_atom_site_occupancy
_atom_site_symmetry_multiplicity
_atom_site_calc_flag
_atom_site_refinement_flags
N1 N 1.0957(2) 0.1886(3) 0.72301(18) 0.0395(5) Uani 1 1 d .
C2 C 1.0294(3) 0.3662(4) 0.6845(3) 0.0476(7) Uani 1 1 d .
N3 N 0.8977(3) 0.3789(3) 0.6179(3) 0.0471(6) Uani 1 1 d .
C4 C 0.8218(3) 0.1989(4) 0.5876(2) 0.0384(5) Uani 1 1 d .
C5 C 0.8763(3) 0.0119(4) 0.6260(2) 0.0359(5) Uani 1 1 d .
C6 C 1.0295(3) 0.0009(4) 0.7007(2) 0.0371(5) Uani 1 1 d .
O7 O 1.23544(17) 0.1959(3) 0.80017(13) 0.0426(4) Uani 1 1 d .
C8 C 1.3721(3) 0.2060(6) 0.7221(2) 0.0512(6) Uani 1 1 d .
H8A H 1.3697 0.3304 0.6739 0.061 Uiso 1 1 calc R
H8B H 1.3701 0.0939 0.6632 0.061 Uiso 1 1 calc R
C9 C 1.5192(3) 0.1972(6) 0.8079(2) 0.0495(6) Uani 1 1 d .
C10 C 1.6061(4) 0.3675(7) 0.8366(4) 0.0760(11) Uani 1 1 d .
H10 H 1.5727 0.4917 0.8041 0.091 Uiso 1 1 calc R
C11 C 1.7455(5) 0.3526(11) 0.9153(5) 0.111(2) Uani 1 1 d .
H11 H 1.8037 0.4680 0.9371 0.133 Uiso 1 1 calc R
C12 C 1.7962(5) 0.1716(14) 0.9599(3) 0.117(2) Uani 1 1 d .
H12 H 1.8912 0.1621 1.0094 0.140 Uiso 1 1 calc R
C13 C 1.7083(5) 0.0030(12) 0.9324(4) 0.111(2) Uani 1 1 d .
H13 H 1.7419 -0.1210 0.9650 0.133 Uiso 1 1 calc R
C15 C 0.6761(3) 0.2138(4) 0.5117(2) 0.0443(6) Uani 1 1 d .
C14 C 1.5716(4) 0.0162(8) 0.8574(3) 0.0759(11) Uani 1 1 d .
H14 H 1.5124 -0.0998 0.8391 0.091 Uiso 1 1 calc R
N16 N 0.5594(3) 0.2210(5) 0.4509(2) 0.0621(7) Uani 1 1 d .
N17 N 0.8016(3) -0.1627(4) 0.6019(2) 0.0476(6) Uani 1 1 d .
N18 N 1.0873(3) -0.1672(4) 0.7387(2) 0.0510(6) Uani 1 1 d .
H2 H 1.087(4) 0.481(6) 0.710(3) 0.053(8) Uiso 1 1 d .
H17A H 0.693(4) -0.169(7) 0.577(3) 0.061(8) Uiso 1 1 d .
H17B H 0.853(4) -0.282(6) 0.628(3) 0.055(8) Uiso 1 1 d .
H18 H 1.183(4) -0.150(6) 0.787(3) 0.056(8) Uiso 1 1 d .

loop_
_atom_site_aniso_label
_atom_site_aniso_U_11
_atom_site_aniso_U_22
_atom_site_aniso_U_33
_atom_site_aniso_U_23
_atom_site_aniso_U_13
_atom_site_aniso_U_12
N1 0.0366(10) 0.0313(10) 0.0499(10) -0.0044(10) -0.0048(7) -0.0039(10)
C2 0.0460(15) 0.0326(14) 0.0639(18) -0.0013(12) 0.0004(12) -0.0016(12)
N3 0.0459(13) 0.0286(12) 0.0662(15) 0.0025(10) -0.0003(11) 0.0013(9)
C4 0.0354(11) 0.0336(11) 0.0459(11) 0.0021(12) 0.0007(9) 0.0028(11)
C5 0.0337(11) 0.0332(12) 0.0405(11) -0.0048(11) -0.0007(9) -0.0012(11)
C6 0.0388(12) 0.0305(11) 0.0415(12) -0.0026(11) -0.0030(9) 0.0015(11)
O7 0.0377(8) 0.0452(9) 0.0438(8) -0.0050(9) -0.0067(6) -0.0056(9)
C8 0.0444(12) 0.0617(16) 0.0469(11) 0.0027(15) -0.0030(9) -0.0034(14)
C9 0.0412(12) 0.0642(16) 0.0430(11) -0.0032(15) 0.0014(9) -0.0002(14)
C10 0.0560(18) 0.080(3) 0.091(2) -0.031(2) -0.0024(16) -0.0074(18)
C11 0.053(2) 0.159(5) 0.119(3) -0.082(4) -0.009(2) -0.015(3)
C12 0.051(2) 0.240(8) 0.0576(18) -0.027(4) -0.0120(14) 0.037(4)
C13 0.072(2) 0.182(6) 0.077(2) 0.046(3) -0.006(2) 0.039(4)
C15 0.0419(13) 0.0354(13) 0.0555(12) 0.0050(12) 0.0019(10) 0.0041(12)
C14 0.0643(19) 0.084(3) 0.079(2) 0.025(2) 0.0025(15) 0.0077(19)
N16 0.0451(12) 0.0654(16) 0.0738(14) 0.0111(14) -0.0121(10) 0.0066(12)
N17 0.0403(12) 0.0348(11) 0.0654(13) -0.0003(11) -0.0155(9) -0.0002(10)
N18 0.0489(12) 0.0343(11) 0.0670(13) 0.0029(11) -0.0205(10) -0.0004(11)

loop_
_atom_type_symbol
_atom_type_description
_atom_type_scat_dispersion_real
_atom_type_scat_dispersion_imag
_atom_type_scat_source
C C 0.0033 0.0016 'International Tables Vol C Tables 4.2.6.8 and 6.1.1.4'
H H 0.0000 0.0000 'International Tables Vol C Tables 4.2.6.8 and 6.1.1.4'
N N 0.0061 0.0033 'International Tables Vol C Tables 4.2.6.8 and 6.1.1.4'
O O 0.0106 0.0060 'International Tables Vol C Tables 4.2.6.8 and 6.1.1.4'

loop_
_geom_angle_atom_site_label_1
_geom_angle_atom_site_label_2
_geom_angle_atom_site_label_3
_geom_angle
C2 N1 C6 125.49(18)
C2 N1 O7 117.6(2)
C6 N1 O7 116.7(2)
N3 C2 N1 123.3(2)
C2 N3 C4 116.3(2)
C5 C4 N3 124.77(18)
C5 C4 C15 119.2(3)
N3 C4 C15 116.0(3)
N17 C5 C4 125.6(2)
N17 C5 C6 116.4(2)
C4 C5 C6 117.9(2)
N18 C6 N1 126.6(2)
N18 C6 C5 121.2(2)
N1 C6 C5 112.2(2)
N1 O7 C8 109.50(15)
O7 C8 C9 107.72(17)
C10 C9 C14 119.0(3)
C10 C9 C8 120.9(4)
C14 C9 C8 120.1(3)
C9 C10 C11 119.3(5)
C12 C11 C10 120.4(5)
C11 C12 C13 120.1(3)
C14 C13 C12 120.0(6)
N16 C15 C4 178.4(3)
C13 C14 C9 121.3(5)

loop_
_geom_bond_atom_site_label_1
_geom_bond_atom_site_label_2
_geom_bond_distance
N1 C2 1.355(4)
N1 C6 1.379(3)
N1 O7 1.389(2)
C2 N3 1.277(4)
N3 C4 1.383(4)
C4 C5 1.376(4)
C4 C15 1.426(3)
C5 N17 1.335(4)
C5 C6 1.469(3)
C6 N18 1.273(4)
O7 C8 1.453(3)
C8 C9 1.489(3)
C9 C10 1.369(5)
C9 C14 1.373(6)
C10 C11 1.399(6)
C11 C12 1.350(10)
C12 C13 1.362(10)
C13 C14 1.358(6)
C15 N16 1.139(3)
